data_1505417
loop_
_publ_author_name
'Song, Zhenlei'
'Hsung, Richard P.'

_publ_section_title
;
 A formal total synthesis of (+)-zincophorin. Observation of an unusual
 urea-directed Stork-Crabtree hydrogenation.
;
_journal_issue 11
_journal_name_full 'Organic letters'
_journal_page_first 2199
_journal_page_last 2202
_journal_paper_doi 10.1021/ol070791a
_journal_volume 9
_journal_year 2007
_chemical_absolute_configuration rm
_chemical_formula_moiety 'C13 H22 O3'
_chemical_formula_sum 'C13 H22 O3'
_chemical_formula_weight 226.31
_chemical_name_common 07009a
_chemical_name_systematic
; 
 ? 
;
_space_group_IT_number 154
_symmetry_cell_setting trigonal
_symmetry_space_group_name_Hall 'P 32 2"'
_symmetry_space_group_name_H-M 'P 32 2 1'
_atom_sites_solution_hydrogens geom
_atom_sites_solution_primary direct
_atom_sites_solution_secondary difmap
_audit_creation_method SHELXL-97
_cell_angle_alpha 90.00
_cell_angle_beta 90.00
_cell_angle_gamma 120.00
_cell_formula_units_Z 6
_cell_length_a 9.8192(6)
_cell_length_b 9.8192(6)
_cell_length_c 24.526(3)
_cell_measurement_reflns_used 2412
_cell_measurement_temperature 173(2)
_cell_measurement_theta_max 25.70
_cell_measurement_theta_min 2.40
_cell_volume 2047.9(3)
_computing_cell_refinement 'Bruker SMART'
_computing_data_collection 'Bruker SMART'
_computing_data_reduction 'Bruker SAINT'
_computing_molecular_graphics 'Bruker SHELXTL'
_computing_publication_material 'Bruker SHELXTL'
_computing_structure_refinement 'Bruker SHELXTL'
_computing_structure_solution 'Bruker SHELXTL'
_diffrn_ambient_temperature 173(2)
_diffrn_measured_fraction_theta_full 1.000
_diffrn_measured_fraction_theta_max 1.000
_diffrn_measurement_device_type 'CCD area detector'
_diffrn_measurement_method 'phi and omega scans'
_diffrn_radiation_monochromator graphite
_diffrn_radiation_source 'sealed tube'
_diffrn_radiation_type MoK\a
_diffrn_radiation_wavelength 0.71073
_diffrn_reflns_av_R_equivalents 0.0300
_diffrn_reflns_av_sigmaI/netI 0.0124
_diffrn_reflns_limit_h_max 0
_diffrn_reflns_limit_h_min -10
_diffrn_reflns_limit_k_max 11
_diffrn_reflns_limit_k_min 0
_diffrn_reflns_limit_l_max 29
_diffrn_reflns_limit_l_min 0
_diffrn_reflns_number 17931
_diffrn_reflns_theta_full 25.70
_diffrn_reflns_theta_max 25.70
_diffrn_reflns_theta_min 2.40
_exptl_absorpt_coefficient_mu 0.076
_exptl_absorpt_correction_T_max 0.9774
_exptl_absorpt_correction_T_min 0.9701
_exptl_absorpt_correction_type multi-scan
_exptl_absorpt_process_details 'SADABS (Sheldrick, 2003)'
_exptl_crystal_colour Colorless
_exptl_crystal_density_diffrn 1.101
_exptl_crystal_density_method 'not measured'
_exptl_crystal_description Block
_exptl_crystal_F_000 744
_exptl_crystal_size_max 0.40
_exptl_crystal_size_mid 0.40
_exptl_crystal_size_min 0.30
_refine_diff_density_max 0.149
_refine_diff_density_min -0.109
_refine_diff_density_rms 0.025
_refine_ls_abs_structure_details 'Flack H D (1983), Acta Cryst. A39, 876-881'
_refine_ls_abs_structure_Flack 1.3(14)
_refine_ls_extinction_method none
_refine_ls_goodness_of_fit_ref 1.083
_refine_ls_hydrogen_treatment constr
_refine_ls_matrix_type full
_refine_ls_number_parameters 150
_refine_ls_number_reflns 1534
_refine_ls_number_restraints 0
_refine_ls_restrained_S_all 1.083
_refine_ls_R_factor_all 0.0343
_refine_ls_R_factor_gt 0.0312
_refine_ls_shift/su_max 0.000
_refine_ls_shift/su_mean 0.000
_refine_ls_structure_factor_coef Fsqd
_refine_ls_weighting_details 'calc w=1/[\s^2^(Fo^2^)+(0.0437P)^2^+0.2068P] where P=(Fo^2^+2Fc^2^)/3'
_refine_ls_weighting_scheme calc
_refine_ls_wR_factor_gt 0.0817
_refine_ls_wR_factor_ref 0.0836
_reflns_number_gt 1392
_reflns_number_total 1534
_reflns_threshold_expression >2sigma(I)
_cod_data_source_file ol070791asi20070402_094513.cif
_cod_data_source_block 07009a
_cod_depositor_comments
;
The following automatic conversions were performed:

'_symmetry_cell_setting' value 'Trigonal' changed to 'trigonal'
according to /home/saulius/struct/CIF-dictionaries/cif_core.dic
dictionary named 'cif_core.dic' version 2.4.1 from
2010-06-29.

'_exptl_absorpt_correction_type' value 'Multi-scan'
changed to 'multi-scan' according to
/home/saulius/struct/CIF-dictionaries/cif_core.dic dictionary named
'cif_core.dic' version 2.4.1 from 2010-06-29.

Automatic conversion script
Id: cif_fix_values 1715 2011-07-08 13:25:40Z adriana 
;
_cod_original_sg_symbol_H-M P3(2)21
_cod_database_code 1505417

loop_
_symmetry_equiv_pos_as_xyz
'x, y, z'
'-y, x-y, z+2/3'
'-x+y, -x, z+1/3'
'y, x, -z'
'x-y, -y, -z+1/3'
'-x, -x+y, -z+2/3'

loop_
_atom_site_label
_atom_site_type_symbol
_atom_site_fract_x
_atom_site_fract_y
_atom_site_fract_z
_atom_site_U_iso_or_equiv
_atom_site_adp_type
_atom_site_occupancy
_atom_site_symmetry_multiplicity
_atom_site_calc_flag
_atom_site_refinement_flags
O1 O 0.91313(13) 0.57595(14) 0.11185(4) 0.0427(3) Uani 1 1 d .
O2 O 1.16414(16) 0.93224(18) 0.11935(6) 0.0645(4) Uani 1 1 d .
H2C H 1.1745 0.9809 0.1486 0.097 Uiso 0.50 1 calc PR
O3 O 0.93144(16) 0.92133(17) 0.11984(5) 0.0558(4) Uani 1 1 d .
H3C H 0.9692 0.9743 0.1484 0.084 Uiso 0.50 1 calc PR
C1 C 0.9883(2) 0.6407(2) 0.06105(6) 0.0444(4) Uani 1 1 d .
H1A H 1.1011 0.6702 0.0655 0.053 Uiso 1 1 calc R
C2 C 0.9206(2) 0.5164(3) 0.01644(7) 0.0571(5) Uani 1 1 d .
H2A H 0.9650 0.5661 -0.0192 0.069 Uiso 1 1 calc R
H2B H 0.9513 0.4360 0.0233 0.069 Uiso 1 1 calc R
C3 C 0.7423(2) 0.4376(3) 0.01433(7) 0.0582(5) Uani 1 1 d .
H3A H 0.7010 0.3517 -0.0129 0.070 Uiso 1 1 calc R
H3B H 0.7116 0.5151 0.0028 0.070 Uiso 1 1 calc R
C4 C 0.6708(2) 0.3708(2) 0.06998(7) 0.0550(5) Uani 1 1 d .
H4A H 0.6962 0.2872 0.0798 0.066 Uiso 1 1 calc R
C5 C 0.74422(19) 0.5018(2) 0.11259(6) 0.0445(4) Uani 1 1 d .
H5A H 0.7141 0.5828 0.1038 0.053 Uiso 1 1 calc R
C6 C 0.9871(2) 0.7925(2) 0.04775(7) 0.0496(4) Uani 1 1 d .
H6A H 0.8792 0.7661 0.0359 0.059 Uiso 1 1 calc R
C7 C 1.0298(2) 0.8890(2) 0.09925(8) 0.0472(4) Uani 1 1 d .
C8 C 1.1054(3) 0.8842(3) 0.00229(8) 0.0729(7) Uani 1 1 d .
H8A H 1.1190 0.9899 -0.0004 0.109 Uiso 1 1 calc R
H8B H 1.0660 0.8290 -0.0325 0.109 Uiso 1 1 calc R
H8C H 1.2068 0.8923 0.0108 0.109 Uiso 1 1 calc R
C9 C 0.4919(3) 0.2971(3) 0.06777(10) 0.0773(7) Uani 1 1 d .
H9A H 0.4465 0.2475 0.1029 0.116 Uiso 1 1 calc R
H9B H 0.4494 0.2176 0.0389 0.116 Uiso 1 1 calc R
H9C H 0.4652 0.3789 0.0601 0.116 Uiso 1 1 calc R
C10 C 0.6969(2) 0.4477(2) 0.17168(7) 0.0513(4) Uani 1 1 d .
H10A H 0.5796 0.3927 0.1739 0.062 Uiso 1 1 calc R
C11 C 0.7476(3) 0.3333(3) 0.18854(7) 0.0613(5) Uani 1 1 d .
H11A H 0.8575 0.3710 0.1896 0.074 Uiso 1 1 calc R
C12 C 0.6538(4) 0.1851(3) 0.20203(9) 0.0793(7) Uani 1 1 d .
H12A H 0.5430 0.1421 0.2016 0.095 Uiso 1 1 calc R
H12B H 0.6969 0.1211 0.2122 0.095 Uiso 1 1 calc R
C13 C 0.7625(2) 0.5886(3) 0.21055(7) 0.0578(5) Uani 1 1 d .
H13A H 0.7283 0.5514 0.2478 0.087 Uiso 1 1 calc R
H13B H 0.7234 0.6590 0.1998 0.087 Uiso 1 1 calc R
H13C H 0.8776 0.6456 0.2089 0.087 Uiso 1 1 calc R

loop_
_atom_site_aniso_label
_atom_site_aniso_U_11
_atom_site_aniso_U_22
_atom_site_aniso_U_33
_atom_site_aniso_U_23
_atom_site_aniso_U_13
_atom_site_aniso_U_12
O1 0.0380(6) 0.0489(7) 0.0399(6) -0.0059(5) -0.0017(5) 0.0207(5)
O2 0.0404(8) 0.0615(9) 0.0881(10) -0.0196(8) -0.0069(7) 0.0229(7)
O3 0.0516(8) 0.0631(9) 0.0608(8) -0.0058(6) -0.0007(6) 0.0348(7)
C1 0.0382(9) 0.0540(10) 0.0435(8) -0.0048(7) 0.0020(7) 0.0250(8)
C2 0.0578(12) 0.0696(13) 0.0470(9) -0.0138(9) 0.0006(8) 0.0342(10)
C3 0.0549(11) 0.0703(13) 0.0462(9) -0.0198(9) -0.0086(8) 0.0289(10)
C4 0.0510(11) 0.0542(11) 0.0531(9) -0.0146(9) -0.0073(9) 0.0213(9)
C5 0.0375(8) 0.0486(10) 0.0458(8) -0.0063(7) -0.0020(7) 0.0205(8)
C6 0.0433(10) 0.0605(11) 0.0491(9) 0.0036(8) 0.0036(8) 0.0291(9)
C7 0.0398(9) 0.0434(10) 0.0612(10) 0.0026(8) 0.0033(8) 0.0228(8)
C8 0.0704(15) 0.0903(17) 0.0677(13) 0.0229(12) 0.0215(11) 0.0476(14)
C9 0.0496(12) 0.0800(16) 0.0704(13) -0.0199(12) -0.0063(10) 0.0084(12)
C10 0.0416(9) 0.0589(11) 0.0492(9) -0.0047(8) 0.0022(8) 0.0219(9)
C11 0.0626(13) 0.0717(14) 0.0504(10) 0.0048(9) 0.0082(9) 0.0343(12)
C12 0.098(2) 0.0711(15) 0.0637(12) 0.0063(11) 0.0070(12) 0.0385(15)
C13 0.0544(11) 0.0692(13) 0.0461(9) -0.0074(9) 0.0013(9) 0.0282(11)

loop_
_atom_type_symbol
_atom_type_description
_atom_type_scat_dispersion_real
_atom_type_scat_dispersion_imag
_atom_type_scat_source
C C 0.0033 0.0016 'International Tables Vol C Tables 4.2.6.8 and 6.1.1.4'
H H 0.0000 0.0000 'International Tables Vol C Tables 4.2.6.8 and 6.1.1.4'
O O 0.0106 0.0060 'International Tables Vol C Tables 4.2.6.8 and 6.1.1.4'

loop_
_geom_angle_atom_site_label_1
_geom_angle_atom_site_label_2
_geom_angle_atom_site_label_3
_geom_angle
C1 O1 C5 116.44(12)
C7 O2 H2C 109.5
C7 O3 H3C 109.5
O1 C1 C2 110.47(14)
O1 C1 C6 111.44(13)
C2 C1 C6 114.48(15)
O1 C1 H1A 106.7
C2 C1 H1A 106.7
C6 C1 H1A 106.7
C3 C2 C1 111.26(14)
C3 C2 H2A 109.4
C1 C2 H2A 109.4
C3 C2 H2B 109.4
C1 C2 H2B 109.4
H2A C2 H2B 108.0
C2 C3 C4 110.73(15)
C2 C3 H3A 109.5
C4 C3 H3A 109.5
C2 C3 H3B 109.5
C4 C3 H3B 109.5
H3A C3 H3B 108.1
C3 C4 C5 109.14(16)
C3 C4 C9 110.16(17)
C5 C4 C9 111.66(16)
C3 C4 H4A 108.6
C5 C4 H4A 108.6
C9 C4 H4A 108.6
O1 C5 C4 110.85(13)
O1 C5 C10 105.04(13)
C4 C5 C10 114.86(16)
O1 C5 H5A 108.6
C4 C5 H5A 108.6
C10 C5 H5A 108.6
C7 C6 C1 107.37(14)
C7 C6 C8 110.41(17)
C1 C6 C8 110.73(15)
C7 C6 H6A 109.4
C1 C6 H6A 109.4
C8 C6 H6A 109.4
O3 C7 O2 124.03(17)
O3 C7 C6 119.09(16)
O2 C7 C6 116.88(15)
C6 C8 H8A 109.5
C6 C8 H8B 109.5
H8A C8 H8B 109.5
C6 C8 H8C 109.5
H8A C8 H8C 109.5
H8B C8 H8C 109.5
C4 C9 H9A 109.5
C4 C9 H9B 109.5
H9A C9 H9B 109.5
C4 C9 H9C 109.5
H9A C9 H9C 109.5
H9B C9 H9C 109.5
C11 C10 C13 111.04(15)
C11 C10 C5 111.39(15)
C13 C10 C5 110.94(15)
C11 C10 H10A 107.8
C13 C10 H10A 107.8
C5 C10 H10A 107.8
C12 C11 C10 126.0(2)
C12 C11 H11A 117.0
C10 C11 H11A 117.0
C11 C12 H12A 120.0
C11 C12 H12B 120.0
H12A C12 H12B 120.0
C10 C13 H13A 109.5
C10 C13 H13B 109.5
H13A C13 H13B 109.5
C10 C13 H13C 109.5
H13A C13 H13C 109.5
H13B C13 H13C 109.5

loop_
_geom_bond_atom_site_label_1
_geom_bond_atom_site_label_2
_geom_bond_distance
O1 C1 1.4255(19)
O1 C5 1.440(2)
O2 C7 1.266(2)
O2 H2C 0.8400
O3 C7 1.263(2)
O3 H3C 0.8400
C1 C2 1.522(2)
C1 C6 1.532(3)
C1 H1A 1.0000
C2 C3 1.521(3)
C2 H2A 0.9900
C2 H2B 0.9900
C3 C4 1.525(3)
C3 H3A 0.9900
C3 H3B 0.9900
C4 C5 1.530(2)
C4 C9 1.530(3)
C4 H4A 1.0000
C5 C10 1.534(2)
C5 H5A 1.0000
C6 C7 1.507(3)
C6 C8 1.535(3)
C6 H6A 1.0000
C8 H8A 0.9800
C8 H8B 0.9800
C8 H8C 0.9800
C9 H9A 0.9800
C9 H9B 0.9800
C9 H9C 0.9800
C10 C11 1.497(3)
C10 C13 1.532(3)
C10 H10A 1.0000
C11 C12 1.317(3)
C11 H11A 0.9500
C12 H12A 0.9500
C12 H12B 0.9500
C13 H13A 0.9800
C13 H13B 0.9800
C13 H13C 0.9800

loop_
_geom_hbond_atom_site_label_D
_geom_hbond_atom_site_label_H
_geom_hbond_atom_site_label_A
_geom_hbond_distance_DH
_geom_hbond_distance_HA
_geom_hbond_distance_DA
_geom_hbond_angle_DHA
_geom_hbond_site_symmetry_A
O2 H2C O2 0.84 1.77 2.592(3) 165.3 5_675
O3 H3C O3 0.84 1.83 2.658(3) 168.4 5_675

loop_
_geom_torsion_atom_site_label_1
_geom_torsion_atom_site_label_2
_geom_torsion_atom_site_label_3
_geom_torsion_atom_site_label_4
_geom_torsion
C5 O1 C1 C2 -54.87(19)
C5 O1 C1 C6 73.57(18)
O1 C1 C2 C3 52.5(2)
C6 C1 C2 C3 -74.3(2)
C1 C2 C3 C4 -54.6(2)
C2 C3 C4 C5 55.1(2)
C2 C3 C4 C9 177.99(18)
C1 O1 C5 C4 56.71(19)
C1 O1 C5 C10 -178.67(13)
C3 C4 C5 O1 -54.6(2)
C9 C4 C5 O1 -176.61(17)
C3 C4 C5 C10 -173.44(16)
C9 C4 C5 C10 64.5(2)
O1 C1 C6 C7 43.71(19)
C2 C1 C6 C7 169.98(14)
O1 C1 C6 C8 164.31(15)
C2 C1 C6 C8 -69.4(2)
C1 C6 C7 O3 -118.14(18)
C8 C6 C7 O3 121.06(19)
C1 C6 C7 O2 61.6(2)
C8 C6 C7 O2 -59.2(2)
O1 C5 C10 C11 -60.49(19)
C4 C5 C10 C11 61.6(2)
O1 C5 C10 C13 63.76(19)
C4 C5 C10 C13 -174.18(16)
C13 C10 C11 C12 119.9(2)
C5 C10 C11 C12 -115.9(2)
